data_4507771
loop_
_publ_author_name
'Wen, Lele'
'Yin, Liang'
'Shen, Qilong'
'Lu, Long'

_publ_section_title
;
 Enantioselective Organocatalytic Michael Addition of Nitroalkanes and
 Other Nucleophiles to \b-Trifluoromethylated Acrylamides
;
_journal_issue 4
_journal_name_full 'ACS Catalysis'
_journal_page_first 502
_journal_paper_doi 10.1021/cs300806w
_journal_volume 3
_journal_year 2013
_chemical_absolute_configuration ad
_chemical_formula_moiety 'C8 H12 F3 N O3'
_chemical_formula_sum 'C8 H12 F3 N O3'
_chemical_formula_weight 227.19
_chemical_name_systematic
; 
 ? 
;
_space_group_IT_number 19
_symmetry_cell_setting orthorhombic
_symmetry_space_group_name_Hall 'P 2ac 2ab'
_symmetry_space_group_name_H-M 'P 21 21 21'
_atom_sites_solution_hydrogens geom
_atom_sites_solution_primary direct
_atom_sites_solution_secondary difmap
_audit_creation_method SHELXL-97
_cell_angle_alpha 90.00
_cell_angle_beta 90.00
_cell_angle_gamma 90.00
_cell_formula_units_Z 4
_cell_length_a 6.4729(13)
_cell_length_b 7.3947(15)
_cell_length_c 21.763(4)
_cell_measurement_reflns_used 2682
_cell_measurement_temperature 296(2)
_cell_measurement_theta_max 66.72
_cell_measurement_theta_min 5.98
_cell_volume 1041.7(4)
_computing_cell_refinement 'Bruker SAINT'
_computing_data_collection 'Bruker APEX2'
_computing_data_reduction 'Bruker SAINT'
_computing_molecular_graphics 'Bruker SHELXTL'
_computing_publication_material 'Bruker SHELXTL'
_computing_structure_refinement 'SHELXL-97 (Sheldrick, 2008)'
_computing_structure_solution 'SHELXS-97 (Sheldrick, 2008)'
_diffrn_ambient_temperature 296(2)
_diffrn_measured_fraction_theta_full 0.976
_diffrn_measured_fraction_theta_max 0.976
_diffrn_measurement_device_type 'Bruker APEX-II CCD'
_diffrn_measurement_method '\f and \w scans'
_diffrn_radiation_monochromator graphite
_diffrn_radiation_source 'fine-focus sealed tube'
_diffrn_radiation_type CuK\a
_diffrn_radiation_wavelength 1.54178
_diffrn_reflns_av_R_equivalents 0.0464
_diffrn_reflns_av_sigmaI/netI 0.0559
_diffrn_reflns_limit_h_max 7
_diffrn_reflns_limit_h_min -7
_diffrn_reflns_limit_k_max 8
_diffrn_reflns_limit_k_min -8
_diffrn_reflns_limit_l_max 23
_diffrn_reflns_limit_l_min -25
_diffrn_reflns_number 4750
_diffrn_reflns_theta_full 66.96
_diffrn_reflns_theta_max 66.96
_diffrn_reflns_theta_min 6.32
_exptl_absorpt_coefficient_mu 1.270
_exptl_absorpt_correction_T_max 0.8626
_exptl_absorpt_correction_T_min 0.6441
_exptl_absorpt_correction_type multi-scan
_exptl_absorpt_process_details sadabs
_exptl_crystal_colour colorless
_exptl_crystal_density_diffrn 1.449
_exptl_crystal_density_method 'not measured'
_exptl_crystal_description plate
_exptl_crystal_F_000 472
_exptl_crystal_size_max 0.38
_exptl_crystal_size_mid 0.26
_exptl_crystal_size_min 0.12
_refine_diff_density_max 0.370
_refine_diff_density_min -0.288
_refine_diff_density_rms 0.092
_refine_ls_abs_structure_details 'Flack H D (1983), Acta Cryst. A39, 876-881'
_refine_ls_abs_structure_Flack 0.2(3)
_refine_ls_extinction_method none
_refine_ls_goodness_of_fit_ref 1.053
_refine_ls_hydrogen_treatment constr
_refine_ls_matrix_type full
_refine_ls_number_parameters 136
_refine_ls_number_reflns 1813
_refine_ls_number_restraints 0
_refine_ls_restrained_S_all 1.053
_refine_ls_R_factor_all 0.0730
_refine_ls_R_factor_gt 0.0699
_refine_ls_shift/su_max 0.000
_refine_ls_shift/su_mean 0.000
_refine_ls_structure_factor_coef Fsqd
_refine_ls_weighting_details 'calc w=1/[\s^2^(Fo^2^)+(0.1528P)^2^+0.0039P] where P=(Fo^2^+2Fc^2^)/3'
_refine_ls_weighting_scheme calc
_refine_ls_wR_factor_gt 0.1857
_refine_ls_wR_factor_ref 0.1914
_reflns_number_gt 1662
_reflns_number_total 1813
_reflns_threshold_expression >2sigma(I)
_cod_data_source_file cs300806w_si_006.cif
_cod_data_source_block 055
_cod_database_code 4507771

loop_
_symmetry_equiv_pos_as_xyz
'x, y, z'
'-x+1/2, -y, z+1/2'
'-x, y+1/2, -z+1/2'
'x+1/2, -y+1/2, -z'

loop_
_atom_site_label
_atom_site_type_symbol
_atom_site_fract_x
_atom_site_fract_y
_atom_site_fract_z
_atom_site_U_iso_or_equiv
_atom_site_adp_type
_atom_site_occupancy
_atom_site_symmetry_multiplicity
_atom_site_calc_flag
_atom_site_refinement_flags
O1 O 0.6494(3) 0.8901(4) 0.04229(10) 0.0759(7) Uani 1 1 d .
O2 O 0.4900(4) 1.2226(4) 0.07742(12) 0.0726(7) Uani 1 1 d .
H2A H 0.4779 1.2692 0.0434 0.109 Uiso 1 1 calc R
O3 O -0.0415(3) 1.1233(4) 0.02970(11) 0.0716(7) Uani 1 1 d .
H3A H -0.1337 1.0482 0.0339 0.107 Uiso 1 1 calc R
F1 F -0.0395(5) 0.5953(4) 0.14026(17) 0.1114(10) Uani 1 1 d .
F2 F 0.1383(4) 0.7306(5) 0.20881(11) 0.1061(10) Uani 1 1 d .
F3 F -0.1409(3) 0.8497(4) 0.17552(11) 0.0919(7) Uani 1 1 d .
N1 N 0.3835(4) 1.0617(4) 0.07870(10) 0.0576(6) Uani 1 1 d .
C1 C 0.4773(4) 0.9073(5) 0.06724(12) 0.0566(7) Uani 1 1 d .
C2 C 0.1931(4) 1.0546(4) 0.11632(11) 0.0548(7) Uani 1 1 d .
C3 C 0.1409(4) 0.8508(4) 0.10710(11) 0.0561(7) Uani 1 1 d .
H3B H 0.0517 0.8439 0.0708 0.067 Uiso 1 1 calc R
C4 C 0.3435(5) 0.7563(5) 0.08972(13) 0.0613(7) Uani 1 1 d .
H4A H 0.4047 0.6973 0.1251 0.074 Uiso 1 1 calc R
H4B H 0.3210 0.6672 0.0577 0.074 Uiso 1 1 calc R
C5 C 0.2379(5) 1.1230(5) 0.18158(15) 0.0718(9) Uani 1 1 d .
H5A H 0.2392 1.2541 0.1806 0.086 Uiso 1 1 calc R
H5B H 0.1241 1.0866 0.2078 0.086 Uiso 1 1 calc R
C6 C 0.4360(7) 1.0603(9) 0.21116(19) 0.0938(13) Uani 1 1 d .
H6A H 0.4466 1.1109 0.2517 0.141 Uiso 1 1 calc R
H6B H 0.5513 1.0994 0.1868 0.141 Uiso 1 1 calc R
H6C H 0.4361 0.9307 0.2138 0.141 Uiso 1 1 calc R
C7 C 0.0290(5) 1.1790(5) 0.08813(16) 0.0671(8) Uani 1 1 d .
H7A H -0.0882 1.1851 0.1158 0.081 Uiso 1 1 calc R
H7B H 0.0860 1.2999 0.0846 0.081 Uiso 1 1 calc R
C8 C 0.0263(6) 0.7576(6) 0.15817(18) 0.0760(9) Uani 1 1 d .

loop_
_atom_site_aniso_label
_atom_site_aniso_U_11
_atom_site_aniso_U_22
_atom_site_aniso_U_33
_atom_site_aniso_U_23
_atom_site_aniso_U_13
_atom_site_aniso_U_12
O1 0.0406(11) 0.1087(17) 0.0785(13) -0.0084(12) 0.0151(9) 0.0012(12)
O2 0.0531(13) 0.0893(15) 0.0753(12) 0.0082(10) -0.0042(9) -0.0139(12)
O3 0.0455(11) 0.0965(16) 0.0728(13) 0.0217(11) -0.0054(9) 0.0006(11)
F1 0.0951(17) 0.0846(13) 0.154(2) 0.0144(15) 0.0360(17) -0.0185(14)
F2 0.0796(14) 0.155(2) 0.0835(13) 0.0526(15) 0.0133(12) 0.0135(17)
F3 0.0536(10) 0.1170(17) 0.1051(14) 0.0159(12) 0.0302(11) 0.0080(12)
N1 0.0346(10) 0.0802(15) 0.0580(12) 0.0049(10) 0.0036(8) -0.0058(12)
C1 0.0338(11) 0.0858(18) 0.0500(12) -0.0027(11) 0.0015(9) 0.0060(13)
C2 0.0358(11) 0.0760(16) 0.0528(12) -0.0002(12) 0.0050(9) -0.0006(12)
C3 0.0370(12) 0.0768(17) 0.0545(13) 0.0049(11) 0.0033(10) -0.0017(13)
C4 0.0452(16) 0.0751(16) 0.0636(14) -0.0051(13) 0.0036(11) 0.0065(14)
C5 0.0603(18) 0.092(2) 0.0630(16) -0.0137(14) 0.0021(13) 0.0017(17)
C6 0.074(2) 0.141(4) 0.0664(19) -0.019(2) -0.0154(16) 0.007(3)
C7 0.0451(15) 0.0743(17) 0.0819(19) 0.0040(15) 0.0046(12) 0.0014(14)
C8 0.0545(18) 0.090(2) 0.084(2) 0.0192(17) 0.0157(14) 0.0052(18)

loop_
_atom_type_symbol
_atom_type_description
_atom_type_scat_dispersion_real
_atom_type_scat_dispersion_imag
_atom_type_scat_source
C C 0.0181 0.0091 'International Tables Vol C Tables 4.2.6.8 and 6.1.1.4'
H H 0.0000 0.0000 'International Tables Vol C Tables 4.2.6.8 and 6.1.1.4'
N N 0.0311 0.0180 'International Tables Vol C Tables 4.2.6.8 and 6.1.1.4'
O O 0.0492 0.0322 'International Tables Vol C Tables 4.2.6.8 and 6.1.1.4'
F F 0.0727 0.0534 'International Tables Vol C Tables 4.2.6.8 and 6.1.1.4'

loop_
_geom_angle_atom_site_label_1
_geom_angle_atom_site_label_2
_geom_angle_atom_site_label_3
_geom_angle
N1 O2 H2A 109.5
C7 O3 H3A 109.5
C1 N1 O2 121.0(2)
C1 N1 C2 117.2(3)
O2 N1 C2 117.3(2)
O1 C1 N1 125.7(3)
O1 C1 C4 125.8(3)
N1 C1 C4 108.6(2)
N1 C2 C7 109.5(2)
N1 C2 C5 110.0(2)
C7 C2 C5 107.7(3)
N1 C2 C3 98.3(2)
C7 C2 C3 112.3(2)
C5 C2 C3 118.6(3)
C8 C3 C4 113.3(3)
C8 C3 C2 117.1(3)
C4 C3 C2 106.7(2)
C8 C3 H3B 106.4
C4 C3 H3B 106.4
C2 C3 H3B 106.4
C1 C4 C3 103.7(2)
C1 C4 H4A 111.0
C3 C4 H4A 111.0
C1 C4 H4B 111.0
C3 C4 H4B 111.0
H4A C4 H4B 109.0
C6 C5 C2 117.0(3)
C6 C5 H5A 108.0
C2 C5 H5A 108.0
C6 C5 H5B 108.0
C2 C5 H5B 108.0
H5A C5 H5B 107.3
C5 C6 H6A 109.5
C5 C6 H6B 109.5
H6A C6 H6B 109.5
C5 C6 H6C 109.5
H6A C6 H6C 109.5
H6B C6 H6C 109.5
O3 C7 C2 114.1(3)
O3 C7 H7A 108.7
C2 C7 H7A 108.7
O3 C7 H7B 108.7
C2 C7 H7B 108.7
H7A C7 H7B 107.6
F1 C8 F3 106.5(3)
F1 C8 F2 106.3(3)
F3 C8 F2 106.5(3)
F1 C8 C3 110.7(3)
F3 C8 C3 112.1(3)
F2 C8 C3 114.3(3)

loop_
_geom_bond_atom_site_label_1
_geom_bond_atom_site_label_2
_geom_bond_distance
O1 C1 1.246(4)
O2 N1 1.375(4)
O2 H2A 0.8200
O3 C7 1.412(4)
O3 H3A 0.8200
F1 C8 1.331(5)
F2 C8 1.334(5)
F3 C8 1.333(4)
N1 C1 1.317(4)
N1 C2 1.480(3)
C1 C4 1.496(5)
C2 C7 1.533(4)
C2 C5 1.535(4)
C2 C3 1.558(4)
C3 C8 1.504(4)
C3 C4 1.533(4)
C3 H3B 0.9800
C4 H4A 0.9700
C4 H4B 0.9700
C5 C6 1.507(5)
C5 H5A 0.9700
C5 H5B 0.9700
C6 H6A 0.9600
C6 H6B 0.9600
C6 H6C 0.9600
C7 H7A 0.9700
C7 H7B 0.9700

loop_
_geom_hbond_atom_site_label_D
_geom_hbond_atom_site_label_H
_geom_hbond_atom_site_label_A
_geom_hbond_distance_DH
_geom_hbond_distance_HA
_geom_hbond_distance_DA
_geom_hbond_angle_DHA
_geom_hbond_site_symmetry_A
O2 H2A O3 0.82 1.78 2.603(3) 177.8 4_575
O3 H3A O1 0.82 1.84 2.656(4) 176.8 1_455

loop_
_geom_torsion_atom_site_label_1
_geom_torsion_atom_site_label_2
_geom_torsion_atom_site_label_3
_geom_torsion_atom_site_label_4
_geom_torsion
O2 N1 C1 O1 -16.0(4)
C2 N1 C1 O1 -171.8(3)
O2 N1 C1 C4 163.4(2)
C2 N1 C1 C4 7.7(3)
C1 N1 C2 C7 -136.8(3)
O2 N1 C2 C7 66.5(3)
C1 N1 C2 C5 105.0(3)
O2 N1 C2 C5 -51.6(3)
C1 N1 C2 C3 -19.6(3)
O2 N1 C2 C3 -176.2(2)
N1 C2 C3 C8 151.0(3)
C7 C2 C3 C8 -93.9(3)
C5 C2 C3 C8 32.7(4)
N1 C2 C3 C4 22.9(2)
C7 C2 C3 C4 138.0(2)
C5 C2 C3 C4 -95.4(3)
O1 C1 C4 C3 -172.0(3)
N1 C1 C4 C3 8.5(3)
C8 C3 C4 C1 -150.5(3)
C2 C3 C4 C1 -20.2(3)
N1 C2 C5 C6 -42.5(5)
C7 C2 C5 C6 -161.8(4)
C3 C2 C5 C6 69.4(4)
N1 C2 C7 O3 65.6(3)
C5 C2 C7 O3 -174.8(3)
C3 C2 C7 O3 -42.5(3)
C4 C3 C8 F1 -66.0(4)
C2 C3 C8 F1 169.2(3)
C4 C3 C8 F3 175.3(3)
C2 C3 C8 F3 50.4(4)
C4 C3 C8 F2 54.0(4)
C2 C3 C8 F2 -70.8(4)
